data_2000215
loop_
_publ_author_name
'Arrieta, J. M.'
'Dom\'inguez, E.'
'Lete, E.'
'Villa, M. J.'
'Germain, G.'
'Vlassi, M.'
'Prewo, R.'
'Bieri, J. H.'

_publ_section_title <i>N</i>-2-(2-Bromo-4,5-dimethoxyphenyl)-1-(2,3,4-trimethoxyphenyl)ethylformamide
_journal_issue 10
_journal_name_full 'Acta Crystallographica Section C'
_journal_page_first 2115
_journal_page_last 2118
_journal_paper_doi 10.1107/S0108270191003141
_journal_volume 47
_journal_year 1991
_chemical_formula_sum 'C20 H24 Br N O6'
_chemical_formula_weight 454.3
_symmetry_cell_setting monoclinic
_symmetry_space_group_name_Hall 'C -2yc'
_symmetry_space_group_name_H-M 'C 1 c 1'
_cell_angle_alpha 90
_cell_angle_beta 139.350(10)
_cell_angle_gamma 90
_cell_formula_units_Z 4
_cell_length_a 27.479(4)
_cell_length_b 5.1280(10)
_cell_length_c 21.811(3)
_cell_volume 2002.2(7)
_diffrn_radiation_type Mo
_diffrn_radiation_wavelength 0.71069
_exptl_absorpt_coefficient_mu 2.07
_exptl_crystal_density_diffrn 1.51
_exptl_crystal_F_000 936
_cod_data_source_file ab0186.cif
_cod_data_source_block ab0186a
_cod_depositor_comments
;
 Marking attached hydrogen atoms.

 Antanas Vaitkus,
 2017-08-08
;
_cod_original_cell_volume 1999.0(10)
_cod_original_formula_sum 'C20 H24 Br1 N1 O6'
_cod_database_code 2000215

loop_
_atom_site_label
_atom_site_fract_x
_atom_site_fract_y
_atom_site_fract_z
_atom_site_attached_hydrogens
Br(1) .5000 .5719 .0000 0
C(2) .38970(10) .1815(4) -.07870(10) 0
C(3) .41330(10) .3695(4) -.09810(10) 0
C(4) .37610(10) .4140(4) -.1894(2) 1
C(5) .31360(10) .2659(4) -.26370(10) 0
C(6) .28840(10) .0732(4) -.2466(2) 0
C(7) .32620(10) .0341(4) -.15330(10) 1
C(8) .42870(10) .1263(4) .01840(10) 2
C(9) .40430(10) .3064(4) .04830(10) 1
C(10) .44900(10) .2445(4) .14860(10) 0
C(11) .52400(10) .3262(4) .22360(10) 0
C(12) .56900(10) .2615(4) .31680(10) 0
C(13) .53890(10) .1164(4) .33710(10) 0
C(14) .46400(10) .0392(4) .2631(2) 1
C(15) .42030(10) .1011(4) .1701(2) 1
O(16) .27260(10) .2943(4) -.35530(10) 0
C(17) .2944(2) .4953(6) -.3757(2) 3
O(18) .22710(10) -.0632(4) -.32340(10) 0
C(19) .19740(10) -.2460(5) -.3088(2) 3
O(20) .55220(10) .4513(3) .19990(10) 0
C(21) .5897(2) .6932(5) .2458(2) 3
O(22) .64440(10) .3124(3) .38540(10) 0
C(23) .67350(10) .4940(5) .4577(2) 3
O(24) .58790(10) .0519(3) .42910(10) 0
C(25) .5632(2) -.1348(5) .4502(2) 3
N(26) .32830(10) .2805(3) -.01880(10) 1
C(27) .27680(10) .4837(4) -.0628(2) 1
O(28) .29490(10) .7140(3) -.0489(2) 0
